data_4068692
loop_
_publ_author_name
'Pad\<elkov\'a, Zde\<nka'
'Va\<nk\'atov\'a, Hana'
'C\'isa\<rov\'a, Ivana'
'Nechaev, Mikhail S.'
'Zevaco, Thomas A.'
'Walter, Olaf'
'R\%u\<zi\<cka, Ale\<s'

_publ_section_title
;
 Reactivity of a C,N-Chelated Stannoxane&#x2020;
;
_journal_issue 8
_journal_name_full Organometallics
_journal_page_first 2629
_journal_paper_doi 10.1021/om801037b
_journal_volume 28
_journal_year 2009
_chemical_compound_source 'synthesized by the authors'
_chemical_formula_moiety 'C40 H60 N4 O4 Si2 Sn2'
_chemical_formula_sum 'C40 H60 N4 O4 Si2 Sn2'
_chemical_formula_weight 954.48
_chemical_name_systematic
; 
 ? 
;
_space_group_IT_number 14
_symmetry_cell_setting monoclinic
_symmetry_space_group_name_Hall '-P 2yn'
_symmetry_space_group_name_H-M 'P 1 21/n 1'
_atom_sites_solution_hydrogens geom
_atom_sites_solution_primary direct
_atom_sites_solution_secondary difmap
_audit_creation_method SHELXL-97
_cell_angle_alpha 90.00
_cell_angle_beta 102.7120(14)
_cell_angle_gamma 90.00
_cell_formula_units_Z 2
_cell_length_a 9.3840(3)
_cell_length_b 16.4820(4)
_cell_length_c 14.3950(5)
_cell_measurement_reflns_used 18520
_cell_measurement_temperature 150(2)
_cell_measurement_theta_max 27.5
_cell_measurement_theta_min 1
_cell_volume 2171.86(12)
_computing_cell_refinement 'COLLECT and DENZO'
_computing_data_collection 'COLLECT (Hooft, 1998) and DENZO (Otwinowski & Minor, 1997)'
_computing_data_reduction 'COLLECT and DENZO'
_computing_structure_refinement 'SHELXL-97 (Sheldrick, 1997)'
_computing_structure_solution 'SIR92 (Altomare et al., 1994)'
_diffrn_ambient_temperature 150(2)
_diffrn_detector_area_resol_mean 9.091
_diffrn_measured_fraction_theta_full 0.999
_diffrn_measured_fraction_theta_max 0.999
_diffrn_measurement_device_type 'Nonius KappaCCD area detector'
_diffrn_measurement_method '\f and \w scans to fill the Ewald sphere'
_diffrn_radiation_monochromator graphite
_diffrn_radiation_source 'fine-focus sealed tube'
_diffrn_radiation_type MoK\a
_diffrn_radiation_wavelength 0.71073
_diffrn_reflns_av_R_equivalents 0.0620
_diffrn_reflns_av_sigmaI/netI 0.0485
_diffrn_reflns_limit_h_max 12
_diffrn_reflns_limit_h_min -12
_diffrn_reflns_limit_k_max 21
_diffrn_reflns_limit_k_min -21
_diffrn_reflns_limit_l_max 18
_diffrn_reflns_limit_l_min -18
_diffrn_reflns_number 29093
_diffrn_reflns_theta_full 27.46
_diffrn_reflns_theta_max 27.46
_diffrn_reflns_theta_min 1.91
_diffrn_standards_number 0
_exptl_absorpt_coefficient_mu 1.247
_exptl_absorpt_correction_T_max 0.914
_exptl_absorpt_correction_T_min 0.843
_exptl_absorpt_correction_type multiscans
_exptl_crystal_colour colourless
_exptl_crystal_density_diffrn 1.460
_exptl_crystal_density_method 'not measured'
_exptl_crystal_description bar
_exptl_crystal_F_000 976
_exptl_crystal_size_max 0.3
_exptl_crystal_size_mid 0.08
_exptl_crystal_size_min 0.08
_refine_diff_density_max 1.252
_refine_diff_density_min -0.573
_refine_diff_density_rms 0.096
_refine_ls_extinction_method none
_refine_ls_goodness_of_fit_ref 1.024
_refine_ls_hydrogen_treatment constr
_refine_ls_matrix_type full
_refine_ls_number_parameters 241
_refine_ls_number_reflns 4977
_refine_ls_number_restraints 0
_refine_ls_restrained_S_all 1.024
_refine_ls_R_factor_all 0.0597
_refine_ls_R_factor_gt 0.0337
_refine_ls_shift/su_max 0.001
_refine_ls_shift/su_mean 0.000
_refine_ls_structure_factor_coef Fsqd
_refine_ls_weighting_details 'calc w=1/[\s^2^(Fo^2^)+(0.0300P)^2^+1.1961P] where P=(Fo^2^+2Fc^2^)/3'
_refine_ls_weighting_scheme calc
_refine_ls_wR_factor_gt 0.0650
_refine_ls_wR_factor_ref 0.0744
_reflns_number_gt 3655
_reflns_number_total 4977
_reflns_threshold_expression I>2\s(I)
_cod_data_source_file om801037b_si_001.cif
_cod_data_source_block 2c
_cod_original_sg_symbol_H-M 'P 21/n'
_cod_database_code 4068692

loop_
_symmetry_equiv_pos_as_xyz
'x, y, z'
'-x+1/2, y+1/2, -z+1/2'
'-x, -y, -z'
'x-1/2, -y-1/2, z-1/2'

loop_
_atom_site_label
_atom_site_type_symbol
_atom_site_fract_x
_atom_site_fract_y
_atom_site_fract_z
_atom_site_U_iso_or_equiv
_atom_site_adp_type
_atom_site_occupancy
_atom_site_symmetry_multiplicity
_atom_site_calc_flag
_atom_site_refinement_flags
Sn1 Sn 0.54463(2) 0.095398(11) 0.861850(14) 0.02381(7) Uani 1 1 d .
Si1 Si 0.48251(9) 0.10107(5) 1.08096(6) 0.02586(19) Uani 1 1 d .
C1 C 0.6838(4) 0.0941(2) 1.1270(2) 0.0409(8) Uani 1 1 d .
H1A H 0.7047 0.0867 1.1948 0.061 Uiso 1 1 calc R
H1B H 0.7291 0.1432 1.1120 0.061 Uiso 1 1 calc R
H1C H 0.7213 0.0489 1.0978 0.061 Uiso 1 1 calc R
C2 C 0.4082(4) 0.1878(2) 1.1396(2) 0.0460(9) Uani 1 1 d .
H2A H 0.3034 0.1852 1.1251 0.069 Uiso 1 1 calc R
H2B H 0.4387 0.2381 1.1164 0.069 Uiso 1 1 calc R
H2C H 0.4442 0.1846 1.2073 0.069 Uiso 1 1 calc R
O1 O 0.4461(2) 0.12066(12) 0.96788(14) 0.0284(5) Uani 1 1 d .
O2 O 0.4020(2) 0.02007(11) 1.10595(14) 0.0277(5) Uani 1 1 d .
C11 C 0.7562(3) 0.14851(18) 0.9034(2) 0.0273(7) Uani 1 1 d .
C12 C 0.7682(4) 0.23152(18) 0.9201(2) 0.0324(7) Uani 1 1 d .
C13 C 0.9063(4) 0.2662(2) 0.9475(2) 0.0440(9) Uani 1 1 d .
H13 H 0.9151 0.3220 0.9564 0.053 Uiso 1 1 calc R
C14 C 1.0305(4) 0.2186(2) 0.9617(3) 0.0503(10) Uani 1 1 d .
H14 H 1.1222 0.2425 0.9794 0.060 Uiso 1 1 calc R
C15 C 1.0189(4) 0.1357(2) 0.9496(2) 0.0433(9) Uani 1 1 d .
H15 H 1.1022 0.1034 0.9613 0.052 Uiso 1 1 calc R
C16 C 0.8813(3) 0.1007(2) 0.9196(2) 0.0339(7) Uani 1 1 d .
H16 H 0.8730 0.0449 0.9104 0.041 Uiso 1 1 calc R
C17 C 0.6339(4) 0.28235(19) 0.9174(2) 0.0365(8) Uani 1 1 d .
H17A H 0.6052 0.2775 0.9779 0.044 Uiso 1 1 calc R
H17B H 0.6572 0.3388 0.9090 0.044 Uiso 1 1 calc R
C18 C 0.3752(4) 0.2930(2) 0.8591(3) 0.0450(9) Uani 1 1 d .
H18A H 0.3563 0.2702 0.9166 0.068 Uiso 1 1 calc R
H18B H 0.2956 0.2805 0.8068 0.068 Uiso 1 1 calc R
H18C H 0.3849 0.3508 0.8659 0.068 Uiso 1 1 calc R
C19 C 0.5323(4) 0.2878(2) 0.7492(2) 0.0411(8) Uani 1 1 d .
H19A H 0.5255 0.3459 0.7472 0.062 Uiso 1 1 calc R
H19B H 0.4583 0.2651 0.6990 0.062 Uiso 1 1 calc R
H19C H 0.6269 0.2714 0.7409 0.062 Uiso 1 1 calc R
C21 C 0.3565(3) 0.08689(17) 0.7489(2) 0.0267(7) Uani 1 1 d .
C22 C 0.3610(3) 0.04395(18) 0.6661(2) 0.0310(7) Uani 1 1 d .
C23 C 0.2343(4) 0.0357(2) 0.5950(2) 0.0422(9) Uani 1 1 d .
H23 H 0.2374 0.0078 0.5393 0.051 Uiso 1 1 calc R
C24 C 0.1041(4) 0.0686(2) 0.6069(3) 0.0467(9) Uani 1 1 d .
H24 H 0.0203 0.0636 0.5589 0.056 Uiso 1 1 calc R
C25 C 0.0984(4) 0.1085(2) 0.6890(3) 0.0412(9) Uani 1 1 d .
H25 H 0.0101 0.1294 0.6975 0.049 Uiso 1 1 calc R
C26 C 0.2237(3) 0.11779(19) 0.7596(2) 0.0321(7) Uani 1 1 d .
H26 H 0.2188 0.1453 0.8153 0.038 Uiso 1 1 calc R
C27 C 0.4987(4) 0.0008(2) 0.6569(2) 0.0340(7) Uani 1 1 d .
H27A H 0.5011 -0.0523 0.6862 0.041 Uiso 1 1 calc R
H27B H 0.4974 -0.0070 0.5899 0.041 Uiso 1 1 calc R
C28 C 0.7578(4) -0.0087(2) 0.7158(2) 0.0388(8) Uani 1 1 d .
H28A H 0.7658 -0.0314 0.6558 0.058 Uiso 1 1 calc R
H28B H 0.7460 -0.0515 0.7586 0.058 Uiso 1 1 calc R
H28C H 0.8447 0.0215 0.7424 0.058 Uiso 1 1 calc R
C29 C 0.6518(4) 0.11371(19) 0.6419(2) 0.0368(8) Uani 1 1 d .
H29A H 0.7331 0.1457 0.6744 0.055 Uiso 1 1 calc R
H29B H 0.5652 0.1465 0.6289 0.055 Uiso 1 1 calc R
H29C H 0.6709 0.0940 0.5831 0.055 Uiso 1 1 calc R
N1 N 0.5112(3) 0.25861(15) 0.84101(18) 0.0311(6) Uani 1 1 d .
N2 N 0.6310(3) 0.04542(15) 0.70151(18) 0.0307(6) Uani 1 1 d .

loop_
_atom_site_aniso_label
_atom_site_aniso_U_11
_atom_site_aniso_U_22
_atom_site_aniso_U_33
_atom_site_aniso_U_23
_atom_site_aniso_U_13
_atom_site_aniso_U_12
Sn1 0.02307(12) 0.02500(11) 0.02371(12) 0.00127(9) 0.00589(8) -0.00129(9)
Si1 0.0300(5) 0.0253(4) 0.0234(5) -0.0019(3) 0.0083(4) -0.0028(4)
C1 0.040(2) 0.051(2) 0.0301(19) 0.0026(16) 0.0038(16) -0.0135(17)
C2 0.071(3) 0.0332(18) 0.038(2) -0.0046(15) 0.022(2) -0.0017(18)
O1 0.0304(12) 0.0303(10) 0.0265(12) 0.0017(9) 0.0107(10) 0.0014(9)
O2 0.0285(11) 0.0241(10) 0.0314(12) 0.0027(9) 0.0083(9) -0.0003(9)
C11 0.0225(16) 0.0372(17) 0.0223(17) 0.0024(13) 0.0052(13) -0.0057(13)
C12 0.0338(19) 0.0352(17) 0.0271(18) -0.0001(14) 0.0046(15) -0.0103(15)
C13 0.043(2) 0.047(2) 0.040(2) -0.0016(17) 0.0047(18) -0.0158(18)
C14 0.031(2) 0.069(3) 0.049(2) -0.005(2) 0.0043(18) -0.0214(19)
C15 0.0246(18) 0.066(2) 0.039(2) -0.0007(18) 0.0065(16) -0.0014(17)
C16 0.0301(18) 0.0419(18) 0.0305(18) -0.0022(15) 0.0086(15) -0.0030(15)
C17 0.048(2) 0.0269(16) 0.036(2) -0.0022(14) 0.0108(17) -0.0050(15)
C18 0.049(2) 0.0349(18) 0.054(2) 0.0050(17) 0.0166(19) 0.0081(17)
C19 0.047(2) 0.0372(18) 0.039(2) 0.0053(16) 0.0101(17) 0.0008(16)
C21 0.0265(16) 0.0281(15) 0.0248(17) 0.0031(13) 0.0043(13) -0.0040(13)
C22 0.0326(18) 0.0339(17) 0.0250(18) 0.0039(14) 0.0032(14) -0.0050(14)
C23 0.046(2) 0.049(2) 0.0283(19) -0.0010(16) 0.0011(17) -0.0119(18)
C24 0.036(2) 0.057(2) 0.041(2) 0.0097(18) -0.0057(17) -0.0097(18)
C25 0.0235(17) 0.048(2) 0.050(2) 0.0123(17) 0.0030(16) -0.0005(15)
C26 0.0272(18) 0.0336(17) 0.035(2) 0.0052(14) 0.0055(15) -0.0016(13)
C27 0.041(2) 0.0382(18) 0.0231(17) -0.0044(14) 0.0086(15) -0.0039(15)
C28 0.041(2) 0.0430(19) 0.036(2) -0.0005(15) 0.0162(17) 0.0085(16)
C29 0.046(2) 0.0379(18) 0.0302(19) 0.0048(14) 0.0152(17) 0.0016(15)
N1 0.0315(16) 0.0265(13) 0.0364(17) 0.0030(11) 0.0102(13) 0.0005(11)
N2 0.0310(15) 0.0317(14) 0.0310(15) 0.0023(11) 0.0106(12) 0.0018(11)

loop_
_atom_type_symbol
_atom_type_description
_atom_type_scat_dispersion_real
_atom_type_scat_dispersion_imag
_atom_type_scat_source
C C 0.0033 0.0016 'International Tables Vol C Tables 4.2.6.8 and 6.1.1.4'
H H 0.0000 0.0000 'International Tables Vol C Tables 4.2.6.8 and 6.1.1.4'
N N 0.0061 0.0033 'International Tables Vol C Tables 4.2.6.8 and 6.1.1.4'
O O 0.0106 0.0060 'International Tables Vol C Tables 4.2.6.8 and 6.1.1.4'
Si Si 0.0817 0.0704 'International Tables Vol C Tables 4.2.6.8 and 6.1.1.4'
Sn Sn -0.6537 1.4246 'International Tables Vol C Tables 4.2.6.8 and 6.1.1.4'

loop_
_geom_angle_atom_site_label_1
_geom_angle_atom_site_label_2
_geom_angle_atom_site_label_3
_geom_angle
_geom_angle_site_symmetry_1
_geom_angle_site_symmetry_3
O1 Sn1 O2 98.98(8) . 3_657
O1 Sn1 C21 98.75(10) . .
O2 Sn1 C21 103.79(10) 3_657 .
O1 Sn1 C11 105.03(10) . .
O2 Sn1 C11 98.97(10) 3_657 .
C21 Sn1 C11 143.85(11) . .
O2 Si1 O1 112.53(11) . .
O2 Si1 C1 110.97(13) . .
O1 Si1 C1 110.05(13) . .
O2 Si1 C2 107.00(14) . .
O1 Si1 C2 106.47(14) . .
C1 Si1 C2 109.64(17) . .
Si1 C1 H1A 109.5 . .
Si1 C1 H1B 109.5 . .
H1A C1 H1B 109.5 . .
Si1 C1 H1C 109.5 . .
H1A C1 H1C 109.5 . .
H1B C1 H1C 109.5 . .
Si1 C2 H2A 109.5 . .
Si1 C2 H2B 109.5 . .
H2A C2 H2B 109.5 . .
Si1 C2 H2C 109.5 . .
H2A C2 H2C 109.5 . .
H2B C2 H2C 109.5 . .
Si1 O1 Sn1 134.11(12) . .
Si1 O2 Sn1 137.31(12) . 3_657
C12 C11 C16 119.7(3) . .
C12 C11 Sn1 119.3(2) . .
C16 C11 Sn1 120.9(2) . .
C11 C12 C13 119.3(3) . .
C11 C12 C17 120.4(3) . .
C13 C12 C17 120.0(3) . .
C14 C13 C12 120.7(3) . .
C14 C13 H13 119.6 . .
C12 C13 H13 119.6 . .
C15 C14 C13 120.2(3) . .
C15 C14 H14 119.9 . .
C13 C14 H14 119.9 . .
C14 C15 C16 119.4(3) . .
C14 C15 H15 120.3 . .
C16 C15 H15 120.3 . .
C11 C16 C15 120.5(3) . .
C11 C16 H16 119.7 . .
C15 C16 H16 119.7 . .
N1 C17 C12 112.8(3) . .
N1 C17 H17A 109.0 . .
C12 C17 H17A 109.0 . .
N1 C17 H17B 109.0 . .
C12 C17 H17B 109.0 . .
H17A C17 H17B 107.8 . .
N1 C18 H18A 109.5 . .
N1 C18 H18B 109.5 . .
H18A C18 H18B 109.5 . .
N1 C18 H18C 109.5 . .
H18A C18 H18C 109.5 . .
H18B C18 H18C 109.5 . .
N1 C19 H19A 109.5 . .
N1 C19 H19B 109.5 . .
H19A C19 H19B 109.5 . .
N1 C19 H19C 109.5 . .
H19A C19 H19C 109.5 . .
H19B C19 H19C 109.5 . .
C26 C21 C22 118.7(3) . .
C26 C21 Sn1 120.4(2) . .
C22 C21 Sn1 120.7(2) . .
C21 C22 C23 119.7(3) . .
C21 C22 C27 120.2(3) . .
C23 C22 C27 119.9(3) . .
C24 C23 C22 120.3(3) . .
C24 C23 H23 119.8 . .
C22 C23 H23 119.8 . .
C25 C24 C23 120.1(3) . .
C25 C24 H24 119.9 . .
C23 C24 H24 119.9 . .
C24 C25 C26 120.1(3) . .
C24 C25 H25 120.0 . .
C26 C25 H25 120.0 . .
C25 C26 C21 121.1(3) . .
C25 C26 H26 119.4 . .
C21 C26 H26 119.4 . .
N2 C27 C22 112.7(3) . .
N2 C27 H27A 109.1 . .
C22 C27 H27A 109.1 . .
N2 C27 H27B 109.1 . .
C22 C27 H27B 109.1 . .
H27A C27 H27B 107.8 . .
N2 C28 H28A 109.5 . .
N2 C28 H28B 109.5 . .
H28A C28 H28B 109.5 . .
N2 C28 H28C 109.5 . .
H28A C28 H28C 109.5 . .
H28B C28 H28C 109.5 . .
N2 C29 H29A 109.5 . .
N2 C29 H29B 109.5 . .
H29A C29 H29B 109.5 . .
N2 C29 H29C 109.5 . .
H29A C29 H29C 109.5 . .
H29B C29 H29C 109.5 . .
C17 N1 C19 110.6(3) . .
C17 N1 C18 109.5(3) . .
C19 N1 C18 109.2(3) . .
C29 N2 C27 109.9(3) . .
C29 N2 C28 110.1(2) . .
C27 N2 C28 109.9(2) . .

loop_
_geom_bond_atom_site_label_1
_geom_bond_atom_site_label_2
_geom_bond_distance
_geom_bond_site_symmetry_2
Sn1 O1 1.9951(19) .
Sn1 O2 1.9962(19) 3_657
Sn1 C21 2.126(3) .
Sn1 C11 2.131(3) .
Si1 O2 1.613(2) .
Si1 O1 1.620(2) .
Si1 C1 1.863(4) .
Si1 C2 1.871(3) .
C1 H1A 0.9600 .
C1 H1B 0.9600 .
C1 H1C 0.9600 .
C2 H2A 0.9600 .
C2 H2B 0.9600 .
C2 H2C 0.9600 .
O2 Sn1 1.9963(19) 3_657
C11 C12 1.389(4) .
C11 C16 1.391(4) .
C12 C13 1.391(4) .
C12 C17 1.507(4) .
C13 C14 1.382(5) .
C13 H13 0.9300 .
C14 C15 1.379(5) .
C14 H14 0.9300 .
C15 C16 1.393(4) .
C15 H15 0.9300 .
C16 H16 0.9300 .
C17 N1 1.459(4) .
C17 H17A 0.9700 .
C17 H17B 0.9700 .
C18 N1 1.471(4) .
C18 H18A 0.9600 .
C18 H18B 0.9600 .
C18 H18C 0.9600 .
C19 N1 1.460(4) .
C19 H19A 0.9600 .
C19 H19B 0.9600 .
C19 H19C 0.9600 .
C21 C26 1.385(4) .
C21 C22 1.395(4) .
C22 C23 1.395(5) .
C22 C27 1.505(4) .
C23 C24 1.382(5) .
C23 H23 0.9300 .
C24 C25 1.363(5) .
C24 H24 0.9300 .
C25 C26 1.384(5) .
C25 H25 0.9300 .
C26 H26 0.9300 .
C27 N2 1.464(4) .
C27 H27A 0.9700 .
C27 H27B 0.9700 .
C28 N2 1.464(4) .
C28 H28A 0.9600 .
C28 H28B 0.9600 .
C28 H28C 0.9600 .
C29 N2 1.454(4) .
C29 H29A 0.9600 .
C29 H29B 0.9600 .
C29 H29C 0.9600 .
